data_4026346
loop_
_publ_author_name
'Bin Hu'
'Shu-Jun Fu'
'Feng Xu'
'Tao Tao'
'Hao-Yu Zhu'
'Kou-Sen Cao'
'Wei Huang'
'Xiao-Zeng You'

_publ_section_title
;
 Linear Heterocyclic Aromatic Fluorescence Compounds Having Various
 Donor-Acceptor Spacers Prepared by the Combination of Carbon-Carbon Bond
 and Carbon-Nitrogen Bond Cross-Coupling Reactions
;
_journal_name_full 'Journal of Organic Chemistry'
_journal_page_first 4444
_journal_page_last 4456
_journal_paper_doi 10.1021/jo200065d
_journal_volume 76
_journal_year 2011
_chemical_formula_moiety 'C20 H16 N4 S3'
_chemical_formula_sum 'C20 H16 N4 S3'
_chemical_formula_weight 408.55
_chemical_name_systematic
; 
 ? 
;
_space_group_IT_number 14
_symmetry_cell_setting monoclinic
_symmetry_space_group_name_Hall '-P 2ybc'
_symmetry_space_group_name_H-M 'P 1 21/c 1'
_atom_sites_solution_hydrogens geom
_atom_sites_solution_primary direct
_atom_sites_solution_secondary difmap
_audit_creation_method SHELXL-97
_cell_angle_alpha 90.00
_cell_angle_beta 101.187(8)
_cell_angle_gamma 90.00
_cell_formula_units_Z 4
_cell_length_a 7.973(5)
_cell_length_b 22.289(13)
_cell_length_c 10.729(6)
_cell_measurement_reflns_used 2630
_cell_measurement_temperature 291(2)
_cell_measurement_theta_max 24.747
_cell_measurement_theta_min 2.14
_cell_volume 1870.4(19)
_computing_cell_refinement SMART
_computing_data_collection 'SMART (BRUKER 2000)'
_computing_data_reduction 'SAINT (BRUKER 2000)'
_computing_molecular_graphics SHELXTL
_computing_publication_material SHELXTL
_computing_structure_refinement SHELXTL
_computing_structure_solution 'SHELXTL (BRUKER 2000)'
_diffrn_ambient_temperature 291(2)
_diffrn_measured_fraction_theta_full 0.998
_diffrn_measured_fraction_theta_max 0.998
_diffrn_measurement_device_type 'Bruker CCD area detector'
_diffrn_measurement_method 'phi and omega scans'
_diffrn_radiation_monochromator graphite
_diffrn_radiation_source 'fine-focus sealed tube'
_diffrn_radiation_type MoK\a
_diffrn_radiation_wavelength 0.71073
_diffrn_reflns_av_R_equivalents 0.0532
_diffrn_reflns_av_sigmaI/netI 0.0487
_diffrn_reflns_limit_h_max 9
_diffrn_reflns_limit_h_min -9
_diffrn_reflns_limit_k_max 21
_diffrn_reflns_limit_k_min -26
_diffrn_reflns_limit_l_max 11
_diffrn_reflns_limit_l_min -12
_diffrn_reflns_number 9305
_diffrn_reflns_theta_full 24.99
_diffrn_reflns_theta_max 24.99
_diffrn_reflns_theta_min 2.14
_exptl_absorpt_coefficient_mu 0.409
_exptl_absorpt_correction_T_max 0.9602
_exptl_absorpt_correction_T_min 0.9374
_exptl_absorpt_correction_type multi-scan
_exptl_absorpt_process_details 'SADABS, Bruker(2000)'
_exptl_crystal_colour red
_exptl_crystal_density_diffrn 1.451
_exptl_crystal_description block
_exptl_crystal_F_000 848
_exptl_crystal_size_max 0.16
_exptl_crystal_size_mid 0.14
_exptl_crystal_size_min 0.10
_refine_diff_density_max 0.183
_refine_diff_density_min -0.252
_refine_diff_density_rms 0.043
_refine_ls_extinction_method none
_refine_ls_goodness_of_fit_ref 0.952
_refine_ls_hydrogen_treatment constr
_refine_ls_matrix_type full
_refine_ls_number_parameters 246
_refine_ls_number_reflns 3297
_refine_ls_number_restraints 0
_refine_ls_restrained_S_all 0.952
_refine_ls_R_factor_all 0.0597
_refine_ls_R_factor_gt 0.0393
_refine_ls_shift/su_max 0.001
_refine_ls_shift/su_mean 0.000
_refine_ls_structure_factor_coef Fsqd
_refine_ls_weighting_details 'calc w=1/[\s^2^(Fo^2^)+(0.0496P)^2^] where P=(Fo^2^+2Fc^2^)/3'
_refine_ls_weighting_scheme calc
_refine_ls_wR_factor_gt 0.0913
_refine_ls_wR_factor_ref 0.0999
_reflns_number_gt 2299
_reflns_number_total 3297
_reflns_threshold_expression >2sigma(I)
_cod_data_source_file jo200065d_si_002_11.cif
_cod_data_source_block 21
_cod_original_cell_volume 1870.6(19)
_cod_original_sg_symbol_H-M 'P 21/c'
_cod_database_code 4026346

loop_
_symmetry_equiv_pos_as_xyz
'x, y, z'
'-x, y+1/2, -z+1/2'
'-x, -y, -z'
'x, -y-1/2, z-1/2'

loop_
_atom_site_label
_atom_site_type_symbol
_atom_site_fract_x
_atom_site_fract_y
_atom_site_fract_z
_atom_site_U_iso_or_equiv
_atom_site_adp_type
_atom_site_occupancy
_atom_site_symmetry_multiplicity
_atom_site_calc_flag
_atom_site_refinement_flags
C1 C 0.9676(3) 0.66914(11) 0.4136(3) 0.0699(8) Uani 1 1 d .
H1 H 0.8919 0.6427 0.3645 0.084 Uiso 1 1 calc R
C2 C 1.1767(3) 0.72615(12) 0.4777(3) 0.0757(8) Uani 1 1 d .
H2 H 1.2779 0.7473 0.4807 0.091 Uiso 1 1 calc R
C3 C 1.0841(3) 0.72740(11) 0.5701(3) 0.0674(7) Uani 1 1 d .
H3 H 1.1074 0.7489 0.6458 0.081 Uiso 1 1 calc R
C4 C 0.8139(3) 0.67784(9) 0.5939(2) 0.0502(6) Uani 1 1 d .
C5 C 0.7794(3) 0.70668(10) 0.6956(2) 0.0596(7) Uani 1 1 d .
H5 H 0.8432 0.7390 0.7337 0.072 Uiso 1 1 calc R
C6 C 0.6361(3) 0.68306(10) 0.7394(2) 0.0571(6) Uani 1 1 d .
C7 C 0.5646(3) 0.63625(10) 0.6671(2) 0.0495(6) Uani 1 1 d .
C8 C 0.4157(3) 0.59942(10) 0.6740(2) 0.0511(6) Uani 1 1 d .
C9 C 0.3494(3) 0.55513(12) 0.5940(3) 0.0706(8) Uani 1 1 d .
H9 H 0.3973 0.5430 0.5257 0.085 Uiso 1 1 calc R
C10 C 0.2011(3) 0.52883(12) 0.6230(3) 0.0746(8) Uani 1 1 d .
H10 H 0.1421 0.4978 0.5758 0.090 Uiso 1 1 calc R
C11 C 0.1526(3) 0.55308(10) 0.7262(2) 0.0516(6) Uani 1 1 d .
C12 C 0.0068(3) 0.53546(10) 0.7815(2) 0.0502(6) Uani 1 1 d .
C13 C -0.0658(3) 0.56096(10) 0.8731(2) 0.0509(6) Uani 1 1 d .
C14 C -0.2093(3) 0.52782(10) 0.8942(2) 0.0544(6) Uani 1 1 d .
H14 H -0.2742 0.5389 0.9538 0.065 Uiso 1 1 calc R
C15 C -0.2432(3) 0.47902(10) 0.8208(2) 0.0514(6) Uani 1 1 d .
C16 C -0.5293(3) 0.44853(12) 0.8512(3) 0.0703(8) Uani 1 1 d .
H16 H -0.5652 0.4861 0.8730 0.084 Uiso 1 1 calc R
C17 C -0.5224(3) 0.35493(12) 0.8130(3) 0.0689(7) Uani 1 1 d .
H17 H -0.5544 0.3148 0.8036 0.083 Uiso 1 1 calc R
C18 C -0.3750(3) 0.37670(11) 0.7940(2) 0.0665(7) Uani 1 1 d .
H18 H -0.2873 0.3551 0.7689 0.080 Uiso 1 1 calc R
C19 C 0.5791(4) 0.70776(12) 0.8543(3) 0.0881(10) Uani 1 1 d .
H19A H 0.4650 0.7232 0.8303 0.132 Uiso 1 1 calc R
H19B H 0.6548 0.7395 0.8902 0.132 Uiso 1 1 calc R
H19C H 0.5811 0.6765 0.9160 0.132 Uiso 1 1 calc R
C20 C -0.0067(3) 0.61642(10) 0.9450(2) 0.0647(7) Uani 1 1 d .
H20A H 0.1082 0.6108 0.9908 0.097 Uiso 1 1 calc R
H20B H -0.0803 0.6249 1.0038 0.097 Uiso 1 1 calc R
H20C H -0.0098 0.6493 0.8869 0.097 Uiso 1 1 calc R
N1 N 1.1043(3) 0.69010(10) 0.3793(3) 0.0776(7) Uani 1 1 d .
N2 N 0.9478(2) 0.69006(8) 0.5284(2) 0.0541(5) Uani 1 1 d .
N3 N -0.3761(2) 0.43739(8) 0.81830(19) 0.0546(5) Uani 1 1 d .
N4 N -0.6203(3) 0.39918(11) 0.8481(2) 0.0802(7) Uani 1 1 d .
S1 S 0.67341(8) 0.62048(3) 0.54557(6) 0.0604(2) Uani 1 1 d .
S2 S 0.29285(8) 0.60911(3) 0.78857(6) 0.0593(2) Uani 1 1 d .
S3 S -0.10091(8) 0.47050(3) 0.72157(6) 0.0616(2) Uani 1 1 d .

loop_
_atom_site_aniso_label
_atom_site_aniso_U_11
_atom_site_aniso_U_22
_atom_site_aniso_U_33
_atom_site_aniso_U_23
_atom_site_aniso_U_13
_atom_site_aniso_U_12
C1 0.0697(18) 0.0678(17) 0.082(2) -0.0040(15) 0.0381(16) -0.0028(14)
C2 0.0608(17) 0.0753(19) 0.100(2) 0.0186(17) 0.0383(18) -0.0044(14)
C3 0.0617(16) 0.0730(17) 0.0722(18) 0.0098(14) 0.0242(15) -0.0133(14)
C4 0.0491(13) 0.0456(13) 0.0612(15) 0.0129(11) 0.0239(12) 0.0042(10)
C5 0.0624(15) 0.0494(14) 0.0737(18) -0.0004(12) 0.0299(14) -0.0079(12)
C6 0.0600(15) 0.0507(14) 0.0678(17) 0.0039(12) 0.0297(14) -0.0029(12)
C7 0.0477(13) 0.0482(13) 0.0569(15) 0.0079(11) 0.0206(12) 0.0033(11)
C8 0.0491(13) 0.0535(14) 0.0536(15) 0.0062(11) 0.0170(12) -0.0003(11)
C9 0.0646(17) 0.096(2) 0.0584(17) -0.0161(15) 0.0289(14) -0.0220(15)
C10 0.0664(17) 0.098(2) 0.0634(18) -0.0173(15) 0.0228(15) -0.0322(15)
C11 0.0473(13) 0.0580(14) 0.0513(15) 0.0050(11) 0.0141(12) -0.0024(11)
C12 0.0456(13) 0.0545(14) 0.0513(14) 0.0080(11) 0.0116(11) -0.0018(10)
C13 0.0473(13) 0.0513(14) 0.0545(15) 0.0071(11) 0.0109(12) 0.0041(11)
C14 0.0486(14) 0.0595(15) 0.0595(16) 0.0035(12) 0.0217(12) 0.0004(11)
C15 0.0462(13) 0.0545(14) 0.0555(15) 0.0082(12) 0.0150(12) -0.0006(11)
C16 0.0543(15) 0.0683(17) 0.095(2) 0.0070(15) 0.0303(15) 0.0028(13)
C17 0.0721(18) 0.0618(16) 0.078(2) -0.0109(14) 0.0279(16) -0.0174(14)
C18 0.0637(16) 0.0646(17) 0.078(2) -0.0181(13) 0.0310(15) -0.0089(13)
C19 0.101(2) 0.084(2) 0.096(2) -0.0297(17) 0.059(2) -0.0331(17)
C20 0.0593(15) 0.0620(16) 0.0777(19) -0.0093(13) 0.0255(15) -0.0047(12)
N1 0.0737(16) 0.0788(16) 0.0934(19) 0.0088(14) 0.0490(15) 0.0012(13)
N2 0.0495(12) 0.0517(11) 0.0672(14) 0.0133(10) 0.0265(11) 0.0050(9)
N3 0.0465(11) 0.0580(12) 0.0634(13) 0.0047(10) 0.0208(10) -0.0037(9)
N4 0.0649(15) 0.0836(17) 0.0991(19) 0.0034(14) 0.0336(14) -0.0156(13)
S1 0.0604(4) 0.0650(4) 0.0625(4) -0.0036(3) 0.0284(3) -0.0099(3)
S2 0.0590(4) 0.0532(4) 0.0732(5) -0.0039(3) 0.0317(4) -0.0085(3)
S3 0.0620(4) 0.0643(4) 0.0655(5) -0.0086(3) 0.0295(3) -0.0147(3)

loop_
_atom_type_symbol
_atom_type_description
_atom_type_scat_dispersion_real
_atom_type_scat_dispersion_imag
_atom_type_scat_source
C C 0.0033 0.0016 'International Tables Vol C Tables 4.2.6.8 and 6.1.1.4'
H H 0.0000 0.0000 'International Tables Vol C Tables 4.2.6.8 and 6.1.1.4'
N N 0.0061 0.0033 'International Tables Vol C Tables 4.2.6.8 and 6.1.1.4'
S S 0.1246 0.1234 'International Tables Vol C Tables 4.2.6.8 and 6.1.1.4'

loop_
_geom_angle_atom_site_label_1
_geom_angle_atom_site_label_2
_geom_angle_atom_site_label_3
_geom_angle
N1 C1 N2 112.6(3)
N1 C1 H1 123.7
N2 C1 H1 123.7
C3 C2 N1 111.9(2)
C3 C2 H2 124.1
N1 C2 H2 124.1
C2 C3 N2 105.1(3)
C2 C3 H3 127.5
N2 C3 H3 127.5
C5 C4 N2 127.3(2)
C5 C4 S1 112.26(16)
N2 C4 S1 120.40(18)
C4 C5 C6 113.4(2)
C4 C5 H5 123.3
C6 C5 H5 123.3
C7 C6 C5 111.9(2)
C7 C6 C19 126.2(2)
C5 C6 C19 121.9(2)
C6 C7 C8 131.3(2)
C6 C7 S1 111.63(16)
C8 C7 S1 117.03(18)
C9 C8 C7 127.2(2)
C9 C8 S2 109.74(17)
C7 C8 S2 123.06(18)
C8 C9 C10 114.1(2)
C8 C9 H9 123.0
C10 C9 H9 123.0
C11 C10 C9 113.6(2)
C11 C10 H10 123.2
C9 C10 H10 123.2
C10 C11 C12 127.0(2)
C10 C11 S2 109.88(17)
C12 C11 S2 123.06(18)
C13 C12 C11 131.9(2)
C13 C12 S3 111.49(16)
C11 C12 S3 116.64(17)
C12 C13 C14 111.6(2)
C12 C13 C20 126.0(2)
C14 C13 C20 122.4(2)
C15 C14 C13 114.0(2)
C15 C14 H14 123.0
C13 C14 H14 123.0
C14 C15 N3 127.8(2)
C14 C15 S3 111.95(17)
N3 C15 S3 120.25(17)
N4 C16 N3 111.1(2)
N4 C16 H16 124.4
N3 C16 H16 124.4
C18 C17 N4 110.7(2)
C18 C17 H17 124.7
N4 C17 H17 124.7
C17 C18 N3 107.0(2)
C17 C18 H18 126.5
N3 C18 H18 126.5
C6 C19 H19A 109.5
C6 C19 H19B 109.5
H19A C19 H19B 109.5
C6 C19 H19C 109.5
H19A C19 H19C 109.5
H19B C19 H19C 109.5
C13 C20 H20A 109.5
C13 C20 H20B 109.5
H20A C20 H20B 109.5
C13 C20 H20C 109.5
H20A C20 H20C 109.5
H20B C20 H20C 109.5
C1 N1 C2 104.1(2)
C1 N2 C3 106.3(2)
C1 N2 C4 128.2(2)
C3 N2 C4 125.5(2)
C16 N3 C18 105.5(2)
C16 N3 C15 126.0(2)
C18 N3 C15 128.30(19)
C16 N4 C17 105.7(2)
C4 S1 C7 90.82(11)
C11 S2 C8 92.74(11)
C15 S3 C12 90.98(11)

loop_
_geom_bond_atom_site_label_1
_geom_bond_atom_site_label_2
_geom_bond_distance
C1 N1 1.302(3)
C1 N2 1.355(3)
C1 H1 0.9300
C2 C3 1.346(3)
C2 N1 1.363(4)
C2 H2 0.9300
C3 N2 1.373(3)
C3 H3 0.9300
C4 C5 1.340(3)
C4 N2 1.414(3)
C4 S1 1.713(2)
C5 C6 1.418(3)
C5 H5 0.9300
C6 C7 1.357(3)
C6 C19 1.499(3)
C7 C8 1.457(3)
C7 S1 1.737(2)
C8 C9 1.347(3)
C8 S2 1.728(2)
C9 C10 1.407(3)
C9 H9 0.9300
C10 C11 1.354(3)
C10 H10 0.9300
C11 C12 1.458(3)
C11 S2 1.723(2)
C12 C13 1.358(3)
C12 S3 1.742(2)
C13 C14 1.417(3)
C13 C20 1.484(3)
C14 C15 1.340(3)
C14 H14 0.9300
C15 N3 1.404(3)
C15 S3 1.711(2)
C16 N4 1.314(3)
C16 N3 1.359(3)
C16 H16 0.9300
C17 C18 1.323(3)
C17 N4 1.356(3)
C17 H17 0.9300
C18 N3 1.378(3)
C18 H18 0.9300
C19 H19A 0.9600
C19 H19B 0.9600
C19 H19C 0.9600
C20 H20A 0.9600
C20 H20B 0.9600
C20 H20C 0.9600

loop_
_cod_related_entry_id
_cod_related_entry_database
_cod_related_entry_code
1 ChemSpider 30659383
